data_4032538
loop_
_publ_author_name
'Simlandy, Amit Kumar'
'Mukherjee, Santanu'

_publ_section_title
;
 Catalytic Enantioselective Synthesis of 3,4-Unsubstituted Thiochromenes
 through Sulfa-Michael/Julia-Kocienski Olefination Cascade Reaction.
;
_journal_issue 9
_journal_name_full 'The Journal of organic chemistry'
_journal_page_first 4851
_journal_page_last 4858
_journal_paper_doi 10.1021/acs.joc.7b00579
_journal_volume 82
_journal_year 2017
_chemical_absolute_configuration ad
_chemical_formula_moiety 'C15 H11 Br S'
_chemical_formula_sum 'C15 H11 Br S'
_chemical_formula_weight 303.21
_chemical_name_systematic AKSIII_099
_space_group_crystal_system orthorhombic
_space_group_IT_number 19
_space_group_name_Hall 'P 2ac 2ab'
_space_group_name_H-M_alt 'P 21 21 21'
_symmetry_space_group_name_Hall 'P 2ac 2ab'
_symmetry_space_group_name_H-M 'P 21 21 21'
_atom_sites_solution_hydrogens geom
_atom_sites_solution_primary iterative
_audit_creation_date 2016-06-07
_audit_creation_method
;
  Olex2 1.2
  (compiled 2012.05.09 svn.r2324, GUI svn.r4230)
;
_cell_angle_alpha 90
_cell_angle_beta 90
_cell_angle_gamma 90
_cell_formula_units_Z 12
_cell_length_a 10.9526(7)
_cell_length_b 11.6626(10)
_cell_length_c 29.560(2)
_cell_measurement_reflns_used 2630
_cell_measurement_temperature 102(3)
_cell_measurement_theta_max 25.0710
_cell_measurement_theta_min 3.2670
_cell_volume 3775.9(5)
_computing_cell_refinement 'CrysAlisPro 1.171.38.41 (Rigaku OD, 2015)'
_computing_data_collection 'CrysAlisPro 1.171.38.41 (Rigaku OD, 2015)'
_computing_data_reduction 'CrysAlisPro 1.171.38.41 (Rigaku OD, 2015)'
_computing_molecular_graphics
;
O. V. Dolomanov, L. J. Bourhis, R. J. Gildea, J. A. K. Howard and H. Puschmann,
OLEX2: a complete structure solution, refinement and analysis program.
J. Appl. Cryst. (2009). 42, 339-341.
;
_computing_publication_material
;
O. V. Dolomanov, L. J. Bourhis, R. J. Gildea, J. A. K. Howard and H. Puschmann,
OLEX2: a complete structure solution, refinement and analysis program.
J. Appl. Cryst. (2009). 42, 339-341.
;
_computing_structure_refinement
;
SHELXL, G.M. Sheldrick, Acta Cryst.
(2008). A64, 112-122
;
_computing_structure_solution
;
olex2.solve (L.J. Bourhis, O.V. Dolomanov, R.J. Gildea, J.A.K. Howard,
H. Puschmann, in preparation, 2011)
;
_diffrn_ambient_environment N~2~
_diffrn_ambient_temperature 102(3)
_diffrn_detector 'CCD plate'
_diffrn_detector_area_resol_mean 8.0419
_diffrn_detector_type Eos
_diffrn_measured_fraction_theta_full 0.898
_diffrn_measured_fraction_theta_max 0.997
_diffrn_measurement_details
;
List of Runs (angles in degrees, time in seconds):

  # Type    Start    End  Width  t~exp~   \w     \q     \k     \f   Frames
--------------------------------------------------------------------------
  1  \w    -84.00 -44.00   1.00   15.00    --  -11.54 179.00 -60.00   40
  2  \w    -62.00 -27.00   1.00   15.00    --  -11.54 -57.00 -30.00   35
  3  \w    -37.00  41.00   1.00   15.00    --   15.83 -77.00 150.00   78
;
_diffrn_measurement_device 'four-circle diffractometer'
_diffrn_measurement_device_type 'Xcalibur, Eos, Nova'
_diffrn_measurement_method '\w scans'
_diffrn_orient_matrix_type 'CrysAlisPro convention (1999,Acta A55,543-557)'
_diffrn_orient_matrix_UB_11 -0.0395987000
_diffrn_orient_matrix_UB_12 -0.0480969000
_diffrn_orient_matrix_UB_13 -0.0006827000
_diffrn_orient_matrix_UB_21 0.0191282000
_diffrn_orient_matrix_UB_22 -0.0159743000
_diffrn_orient_matrix_UB_23 0.0220423000
_diffrn_orient_matrix_UB_31 -0.0475239000
_diffrn_orient_matrix_UB_32 0.0336545000
_diffrn_orient_matrix_UB_33 0.0094493000
_diffrn_radiation_monochromator mirror
_diffrn_radiation_probe x-ray
_diffrn_radiation_type MoK\a
_diffrn_radiation_wavelength 0.71073
_diffrn_reflns_av_R_equivalents 0.0506
_diffrn_reflns_av_unetI/netI 0.1039
_diffrn_reflns_Laue_measured_fraction_full 0.999
_diffrn_reflns_Laue_measured_fraction_max 0.999
_diffrn_reflns_limit_h_max 13
_diffrn_reflns_limit_h_min -12
_diffrn_reflns_limit_k_max 13
_diffrn_reflns_limit_k_min -9
_diffrn_reflns_limit_l_max 35
_diffrn_reflns_limit_l_min -24
_diffrn_reflns_number 11268
_diffrn_reflns_point_group_measured_fraction_full 0.938
_diffrn_reflns_point_group_measured_fraction_max 0.938
_diffrn_reflns_theta_full 25.000
_diffrn_reflns_theta_max 25.000
_diffrn_reflns_theta_min 2.551
_diffrn_source 'micro-focus sealed X-ray tube'
_diffrn_source_type 'Mova (Mo) X-ray Source'
_exptl_absorpt_coefficient_mu 3.404
_exptl_absorpt_correction_T_max 0.857
_exptl_absorpt_correction_T_min 0.704
_exptl_absorpt_correction_type gaussian
_exptl_absorpt_process_details
;
CrysAlisPro 1.171.38.41 (Rigaku Oxford Diffraction, 2015)
Numerical absorption correction based on gaussian integration over
            a multifaceted crystal model
Empirical absorption correction using spherical harmonics,
 implemented in SCALE3 ABSPACK scaling algorithm.
;
_exptl_crystal_colour 'clear light colourless'
_exptl_crystal_colour_lustre clear
_exptl_crystal_colour_modifier light
_exptl_crystal_colour_primary colourless
_exptl_crystal_density_diffrn 1.600
_exptl_crystal_description block
_exptl_crystal_F_000 1824
_exptl_crystal_size_max 0.171
_exptl_crystal_size_mid 0.124
_exptl_crystal_size_min 0.047
_refine_diff_density_max 0.493
_refine_diff_density_min -0.462
_refine_diff_density_rms 0.105
_refine_ls_abs_structure_details
;
 Flack x determined using 1380 quotients [(I+)-(I-)]/[(I+)+(I-)]
 (Parsons, Flack and Wagner, Acta Cryst. B69 (2013) 249-259).
;
_refine_ls_abs_structure_Flack 0.002(11)
_refine_ls_extinction_method none
_refine_ls_goodness_of_fit_ref 0.998
_refine_ls_hydrogen_treatment constr
_refine_ls_matrix_type full
_refine_ls_number_parameters 460
_refine_ls_number_reflns 6221
_refine_ls_number_restraints 0
_refine_ls_restrained_S_all 0.998
_refine_ls_R_factor_all 0.0842
_refine_ls_R_factor_gt 0.0557
_refine_ls_shift/su_max 0.001
_refine_ls_shift/su_mean 0.000
_refine_ls_structure_factor_coef Fsqd
_refine_ls_weighting_details 'w=1/[\s^2^(Fo^2^)+(0.0143P)^2^] where P=(Fo^2^+2Fc^2^)/3'
_refine_ls_weighting_scheme calc
_refine_ls_wR_factor_gt 0.0797
_refine_ls_wR_factor_ref 0.0892
_reflns_Friedel_coverage 0.666
_reflns_Friedel_fraction_full 0.860
_reflns_Friedel_fraction_max 0.860
_reflns_number_gt 4720
_reflns_number_total 6221
_reflns_threshold_expression 'I > 2\s(I)'
_cod_data_source_file jo7b00579_si_002.cif
_cod_data_source_block 3ai
_cod_database_code 4032538
_chemical_oxdiff_formula 'C10 H8 N1 O2 S1 Br1'
_reflns_odcompleteness_completeness 86.67
_reflns_odcompleteness_iscentric 1
_reflns_odcompleteness_theta 26.32
_olex2_refinement_description
;
1. Fixed Uiso
 At 1.2 times of:
  All C(H) groups
2.a Ternary CH refined with riding coordinates:
 C12(H12), C2BA(H2BA), C19(H19)
2.b Aromatic/amide H refined with riding coordinates:
 C4AA(H4AA), C1AA(H1AA), C0AA(H0AA), C7AA(H7AA), C17(H17), C4BA(H4BA),
 C6BA(H6BA), C8BA(H8BA), C11(H11), C6(H6), C6AA(H6AA), C0BA(H0BA), C2CA(H2CA),
 C16(H16), C3BA(H3BA), C2(H2), C1BA(H1BA), C15(H15), C20(H20), C1CA(H1CA),
 C0CA(H0CA), C4(H4), C7(H7), C8(H8), C13(H13), C1(H1), C3(H3), C3CA(H3CA),
 C5(H5), C4CA(H4CA)
;
_olex2_submission_special_instructions 'No special instructions were received'
_oxdiff_exptl_absorpt_empirical_details
;
Empirical correction (ABSPACK) includes:
- Absorption correction using spherical harmonics
- Frame scaling
- Detector area scaling
;
_oxdiff_exptl_absorpt_empirical_full_max 1.642
_oxdiff_exptl_absorpt_empirical_full_min 0.845
_shelx_shelxl_version_number 2014/7
_shelx_space_group_comment
;
The symmetry employed for this shelxl refinement is uniquely defined
by the following loop, which should always be used as a source of
symmetry information in preference to the above space-group names.
They are only intended as comments.
;

loop_
_space_group_symop_operation_xyz
'x, y, z'
'-x+1/2, -y, z+1/2'
'x+1/2, -y+1/2, -z'
'-x, y+1/2, -z+1/2'

loop_
_atom_site_label
_atom_site_type_symbol
_atom_site_fract_x
_atom_site_fract_y
_atom_site_fract_z
_atom_site_U_iso_or_equiv
_atom_site_adp_type
_atom_site_occupancy
_atom_site_site_symmetry_order
_atom_site_calc_flag
_atom_site_refinement_flags_posn
Br1 Br 0.39509(8) 0.31356(9) 0.61993(4) 0.0327(3) Uani 1 1 d .
Br2 Br 0.57698(9) -0.19728(8) 0.54019(3) 0.0290(3) Uani 1 1 d .
Br3 Br 0.42960(9) 0.32446(8) 0.28522(3) 0.0300(3) Uani 1 1 d .
S4 S 0.7238(2) 0.7470(2) 0.73764(8) 0.0273(6) Uani 1 1 d .
S6 S 0.2614(2) 0.2200(2) 0.41833(8) 0.0296(7) Uani 1 1 d .
C2AA C 0.4551(8) -0.0922(8) 0.5207(3) 0.022(2) Uani 1 1 d .
C4AA C 0.4584(8) 0.0190(7) 0.5366(3) 0.026(2) Uani 1 1 d .
H4AA H 0.5171 0.0408 0.5576 0.031 Uiso 1 1 calc R
C7BA C 0.6770(7) 0.8622(7) 0.7038(3) 0.016(2) Uani 1 1 d .
C9BA C 0.7290(8) 0.8849(8) 0.6607(3) 0.019(2) Uani 1 1 d .
C1AA C 0.6017(9) 1.0554(8) 0.6551(3) 0.027(3) Uani 1 1 d .
H1AA H 0.5762 1.1190 0.6386 0.033 Uiso 1 1 calc R
C0AA C 0.5535(9) 1.0328(7) 0.6970(3) 0.027(3) Uani 1 1 d .
H0AA H 0.4980 1.0838 0.7098 0.032 Uiso 1 1 calc R
C7AA C 0.5868(8) 0.9354(7) 0.7204(3) 0.026(2) Uani 1 1 d .
H7AA H 0.5485 0.9182 0.7476 0.031 Uiso 1 1 calc R
S1 S 0.7760(2) 0.7462(2) 0.39941(8) 0.0247(6) Uani 1 1 d .
C17 C 0.3730(8) 0.0984(8) 0.5209(3) 0.028(3) Uani 1 1 d .
H17 H 0.3747 0.1733 0.5317 0.034 Uiso 1 1 calc R
C8AA C 0.2858(8) 0.0666(8) 0.4894(3) 0.024(2) Uani 1 1 d .
C4BA C 0.2840(8) -0.0470(8) 0.4746(3) 0.026(3) Uani 1 1 d .
H4BA H 0.2256 -0.0696 0.4536 0.032 Uiso 1 1 calc R
C6BA C 0.5225(8) 0.5243(8) 0.6271(3) 0.023(2) Uani 1 1 d .
H6BA H 0.4681 0.5487 0.6050 0.028 Uiso 1 1 calc R
C5AA C 0.5168(8) 0.4145(8) 0.6439(3) 0.022(2) Uani 1 1 d .
C8BA C 0.5930(8) 0.3774(8) 0.6774(3) 0.024(2) Uani 1 1 d .
H8BA H 0.5864 0.3035 0.6891 0.029 Uiso 1 1 calc R
C11 C 0.8255(7) 0.8095(8) 0.6432(3) 0.028(2) Uani 1 1 d .
H11 H 0.8713 0.8367 0.6190 0.034 Uiso 1 1 calc R
C6 C 0.6106(8) 0.5976(8) 0.6438(3) 0.024(2) Uani 1 1 d .
H6 H 0.6173 0.6712 0.6319 0.028 Uiso 1 1 calc R
C3AA C 0.6883(9) 0.5640(8) 0.6775(3) 0.023(2) Uani 1 1 d .
C9AA C 0.3469(8) 0.3344(8) 0.4412(3) 0.019(2) Uani 1 1 d .
C6AA C 0.4427(8) 0.3782(8) 0.4166(3) 0.027(2) Uani 1 1 d .
H6AA H 0.4663 0.3416 0.3900 0.033 Uiso 1 1 calc R
C14 C 0.3101(8) 0.3874(8) 0.4819(3) 0.022(2) Uani 1 1 d .
C0BA C 0.3770(9) 0.4849(8) 0.4951(3) 0.027(3) Uani 1 1 d .
H0BA H 0.3559 0.5211 0.5220 0.033 Uiso 1 1 calc R
C2CA C 0.5315(8) 0.5464(8) 0.2952(3) 0.024(2) Uani 1 1 d .
H2CA H 0.4603 0.5714 0.2812 0.029 Uiso 1 1 calc R
C10 C 0.6884(7) 0.8630(8) 0.3808(3) 0.022(2) Uani 1 1 d .
C12 C 0.8206(7) 0.6752(8) 0.3458(3) 0.021(2) Uani 1 1 d .
H12 H 0.8955 0.6319 0.3518 0.026 Uiso 1 1 calc R
C5BA C 0.7256(8) 0.5902(8) 0.3314(3) 0.023(2) Uani 1 1 d .
C16 C 0.8504(8) 0.7614(8) 0.3100(3) 0.025(2) Uani 1 1 d .
H16 H 0.9101 0.7425 0.2889 0.030 Uiso 1 1 calc R
C18 C 0.5517(8) 0.4307(7) 0.3034(3) 0.024(2) Uani 1 1 d .
C3BA C 0.6213(8) 0.6235(8) 0.3085(3) 0.023(2) Uani 1 1 d .
H3BA H 0.6107 0.7007 0.3018 0.027 Uiso 1 1 calc R
C2 C 0.4722(9) 0.5296(8) 0.4701(4) 0.033(3) Uani 1 1 d .
H2 H 0.5134 0.5948 0.4799 0.040 Uiso 1 1 calc R
C1BA C 0.6547(8) 0.3931(8) 0.3262(3) 0.020(2) Uani 1 1 d .
H1BA H 0.6656 0.3157 0.3326 0.024 Uiso 1 1 calc R
C2BA C 0.1982(8) 0.1529(8) 0.4692(3) 0.031(3) Uani 1 1 d .
H2BA H 0.1251 0.1105 0.4599 0.037 Uiso 1 1 calc R
C15 C 0.5051(9) 0.4758(8) 0.4304(4) 0.030(3) Uani 1 1 d .
H15 H 0.5687 0.5046 0.4129 0.036 Uiso 1 1 calc R
C19 C 0.7850(8) 0.6452(7) 0.6954(3) 0.026(2) Uani 1 1 d .
H19 H 0.8453 0.5977 0.7113 0.031 Uiso 1 1 calc R
C20 C 0.6810(8) 0.4536(8) 0.6937(3) 0.024(3) Uani 1 1 d .
H20 H 0.7356 0.4294 0.7159 0.029 Uiso 1 1 calc R
C1CA C 0.5546(9) 1.0557(8) 0.3551(3) 0.028(2) Uani 1 1 d .
H1CA H 0.5079 1.1182 0.3460 0.034 Uiso 1 1 calc R
C0CA C 0.7411(8) 0.4732(8) 0.3392(3) 0.022(2) Uani 1 1 d .
H0CA H 0.8117 0.4482 0.3536 0.026 Uiso 1 1 calc R
C4 C 0.6071(8) 0.9133(8) 0.4099(3) 0.025(2) Uani 1 1 d .
H4 H 0.5958 0.8817 0.4385 0.030 Uiso 1 1 calc R
C7 C 0.5414(8) 1.0104(8) 0.3978(3) 0.028(3) Uani 1 1 d .
H7 H 0.4887 1.0446 0.4185 0.033 Uiso 1 1 calc R
C8 C 0.6381(9) 1.0070(8) 0.3260(3) 0.025(3) Uani 1 1 d .
H8 H 0.6490 1.0398 0.2976 0.030 Uiso 1 1 calc R
C9 C 0.7062(9) 0.9115(8) 0.3371(3) 0.023(2) Uani 1 1 d .
C13 C 0.7968(8) 0.8635(8) 0.3064(3) 0.021(2) Uani 1 1 d .
H13 H 0.8195 0.9086 0.2818 0.025 Uiso 1 1 calc R
C1 C 0.1574(8) 0.2434(10) 0.5021(4) 0.036(3) Uani 1 1 d .
H1 H 0.0898 0.2266 0.5199 0.044 Uiso 1 1 calc R
C3 C 0.3673(8) -0.1271(8) 0.4904(3) 0.027(3) Uani 1 1 d .
H3 H 0.3637 -0.2030 0.4808 0.033 Uiso 1 1 calc R
C3CA C 0.6895(8) 0.9810(7) 0.6376(3) 0.025(2) Uani 1 1 d .
H3CA H 0.7228 0.9967 0.6093 0.030 Uiso 1 1 calc R
C5 C 0.2089(8) 0.3445(9) 0.5080(3) 0.033(3) Uani 1 1 d .
H5 H 0.1778 0.3914 0.5307 0.040 Uiso 1 1 calc R
C4CA C 0.8529(8) 0.7077(8) 0.6587(3) 0.030(3) Uani 1 1 d .
H4CA H 0.9198 0.6709 0.6459 0.035 Uiso 1 1 calc R

loop_
_atom_site_aniso_label
_atom_site_aniso_U_11
_atom_site_aniso_U_22
_atom_site_aniso_U_33
_atom_site_aniso_U_23
_atom_site_aniso_U_13
_atom_site_aniso_U_12
Br1 0.0296(5) 0.0270(6) 0.0414(6) -0.0077(6) 0.0013(6) -0.0045(5)
Br2 0.0302(5) 0.0299(6) 0.0270(5) 0.0038(5) -0.0019(5) 0.0063(5)
Br3 0.0360(6) 0.0294(6) 0.0247(5) -0.0019(6) -0.0058(5) -0.0059(5)
S4 0.0395(16) 0.0231(14) 0.0192(13) 0.0005(13) -0.0053(13) 0.0003(13)
S6 0.0327(14) 0.0299(15) 0.0262(14) 0.0040(13) -0.0103(13) -0.0039(13)
C2AA 0.020(5) 0.028(6) 0.018(5) 0.004(5) 0.001(5) -0.007(4)
C4AA 0.034(6) 0.025(6) 0.019(5) -0.007(5) -0.004(5) -0.003(5)
C7BA 0.018(5) 0.016(5) 0.014(5) -0.002(5) -0.007(5) -0.002(4)
C9BA 0.018(5) 0.021(5) 0.017(5) -0.001(5) 0.004(5) 0.000(4)
C1AA 0.036(6) 0.020(6) 0.025(6) -0.004(5) -0.016(6) 0.000(5)
C0AA 0.031(6) 0.011(5) 0.037(7) -0.011(5) -0.009(6) 0.001(5)
C7AA 0.030(6) 0.027(6) 0.020(5) -0.005(5) 0.003(5) -0.009(5)
S1 0.0293(13) 0.0275(15) 0.0173(12) 0.0028(13) -0.0057(12) 0.0007(12)
C17 0.036(6) 0.020(6) 0.029(6) -0.001(5) 0.004(6) 0.007(5)
C8AA 0.018(5) 0.024(6) 0.029(6) 0.007(5) 0.000(5) -0.003(5)
C4BA 0.020(5) 0.029(6) 0.030(6) 0.003(6) -0.004(5) -0.009(5)
C6BA 0.028(5) 0.024(6) 0.018(6) 0.001(5) -0.007(5) 0.003(5)
C5AA 0.025(5) 0.020(6) 0.022(6) -0.006(5) 0.006(5) -0.002(5)
C8BA 0.036(6) 0.011(5) 0.026(6) 0.004(5) 0.008(5) 0.001(5)
C11 0.024(5) 0.031(6) 0.029(6) -0.003(6) 0.011(5) -0.006(5)
C6 0.030(6) 0.019(5) 0.021(5) 0.008(5) 0.003(5) 0.005(5)
C3AA 0.033(6) 0.014(6) 0.023(6) -0.005(5) 0.008(5) 0.006(5)
C9AA 0.023(5) 0.019(5) 0.014(5) 0.004(5) -0.010(4) -0.003(5)
C6AA 0.030(6) 0.032(6) 0.021(5) 0.014(5) 0.004(5) -0.002(5)
C14 0.027(6) 0.019(6) 0.019(6) 0.007(5) -0.004(5) 0.003(5)
C0BA 0.033(6) 0.032(7) 0.016(6) -0.003(5) -0.009(6) 0.014(5)
C2CA 0.016(5) 0.035(6) 0.022(6) -0.008(6) 0.004(5) 0.009(5)
C10 0.019(5) 0.028(6) 0.018(5) -0.005(5) -0.003(5) -0.007(4)
C12 0.021(5) 0.025(6) 0.019(5) 0.005(5) -0.001(4) 0.002(5)
C5BA 0.028(6) 0.025(6) 0.015(5) -0.001(5) 0.005(5) 0.002(5)
C16 0.018(5) 0.035(6) 0.021(5) 0.002(5) 0.007(5) -0.008(5)
C18 0.030(6) 0.023(6) 0.019(5) 0.005(5) 0.006(5) 0.005(5)
C3BA 0.030(6) 0.021(5) 0.017(5) 0.004(5) -0.001(5) 0.006(5)
C2 0.039(6) 0.022(6) 0.039(7) -0.005(6) -0.021(6) -0.002(5)
C1BA 0.027(6) 0.018(6) 0.015(5) 0.005(5) 0.000(5) 0.005(5)
C2BA 0.018(5) 0.032(6) 0.042(7) 0.014(6) -0.001(5) -0.001(5)
C15 0.033(6) 0.029(6) 0.028(6) 0.014(6) 0.005(5) -0.001(5)
C19 0.037(6) 0.013(5) 0.029(6) -0.003(5) -0.004(5) 0.015(5)
C20 0.027(6) 0.021(6) 0.024(6) -0.007(5) -0.002(5) 0.006(5)
C1CA 0.031(6) 0.021(6) 0.031(6) 0.009(5) -0.012(6) 0.011(5)
C0CA 0.021(5) 0.034(6) 0.011(5) 0.000(5) 0.002(5) 0.005(5)
C4 0.028(6) 0.034(6) 0.013(5) -0.001(5) -0.001(5) -0.007(5)
C7 0.026(6) 0.030(6) 0.028(6) -0.015(6) 0.001(5) -0.002(5)
C8 0.039(7) 0.023(6) 0.014(6) 0.006(5) 0.002(5) -0.014(5)
C9 0.027(6) 0.021(6) 0.022(6) 0.000(5) 0.003(5) -0.004(5)
C13 0.018(5) 0.028(6) 0.017(5) 0.001(5) -0.002(5) -0.013(5)
C1 0.026(6) 0.040(7) 0.043(7) 0.012(6) 0.016(5) 0.008(6)
C3 0.025(6) 0.025(6) 0.032(6) 0.008(5) 0.002(5) 0.002(5)
C3CA 0.027(5) 0.023(6) 0.023(6) -0.001(5) -0.003(5) -0.008(5)
C5 0.033(6) 0.036(7) 0.031(6) 0.012(6) 0.017(6) 0.015(5)
C4CA 0.021(5) 0.034(6) 0.033(6) -0.005(6) 0.004(5) -0.006(5)

loop_
_atom_type_symbol
_atom_type_description
_atom_type_scat_dispersion_real
_atom_type_scat_dispersion_imag
_atom_type_scat_source
C C 0.0033 0.0016 'International Tables Vol C Tables 4.2.6.8 and 6.1.1.4'
H H 0.0000 0.0000 'International Tables Vol C Tables 4.2.6.8 and 6.1.1.4'
Br Br -0.2901 2.4595 'International Tables Vol C Tables 4.2.6.8 and 6.1.1.4'
S S 0.1246 0.1234 'International Tables Vol C Tables 4.2.6.8 and 6.1.1.4'

loop_
_exptl_crystal_face_index_h
_exptl_crystal_face_index_k
_exptl_crystal_face_index_l
_exptl_crystal_face_perp_dist
-1 15 16 0.0672
13 9 1 0.0601
0 -15 -16 0.0557
15 2 -7 0.0719
-15 -2 7 0.0719
-4 -15 -13 0.0726
-2 -7 37 0.0235
2 7 -37 0.0235

loop_
_geom_angle_atom_site_label_1
_geom_angle_atom_site_label_2
_geom_angle_atom_site_label_3
_geom_angle
C7BA S4 C19 102.3(4)
C9AA S6 C2BA 102.1(5)
C4AA C2AA Br2 118.9(7)
C3 C2AA Br2 119.8(7)
C3 C2AA C4AA 121.2(9)
C2AA C4AA H4AA 120.2
C2AA C4AA C17 119.5(9)
C17 C4AA H4AA 120.2
C9BA C7BA S4 122.5(7)
C7AA C7BA S4 118.3(7)
C7AA C7BA C9BA 119.1(8)
C7BA C9BA C11 119.5(8)
C3CA C9BA C7BA 118.0(8)
C3CA C9BA C11 122.4(9)
C0AA C1AA H1AA 120.6
C0AA C1AA C3CA 118.7(9)
C3CA C1AA H1AA 120.6
C1AA C0AA H0AA 119.7
C1AA C0AA C7AA 120.6(9)
C7AA C0AA H0AA 119.7
C7BA C7AA H7AA 119.5
C0AA C7AA C7BA 121.0(9)
C0AA C7AA H7AA 119.5
C10 S1 C12 102.8(4)
C4AA C17 H17 119.7
C8AA C17 C4AA 120.5(9)
C8AA C17 H17 119.7
C17 C8AA C4BA 118.4(9)
C17 C8AA C2BA 121.6(9)
C4BA C8AA C2BA 119.9(9)
C8AA C4BA H4BA 119.2
C3 C4BA C8AA 121.6(9)
C3 C4BA H4BA 119.2
C5AA C6BA H6BA 120.6
C5AA C6BA C6 118.7(9)
C6 C6BA H6BA 120.6
C6BA C5AA Br1 118.1(7)
C8BA C5AA Br1 119.9(7)
C8BA C5AA C6BA 122.0(9)
C5AA C8BA H8BA 121.0
C5AA C8BA C20 118.0(9)
C20 C8BA H8BA 121.0
C9BA C11 H11 117.1
C4CA C11 C9BA 125.8(9)
C4CA C11 H11 117.1
C6BA C6 H6 119.4
C3AA C6 C6BA 121.1(9)
C3AA C6 H6 119.4
C6 C3AA C19 120.7(9)
C6 C3AA C20 119.1(9)
C20 C3AA C19 120.2(9)
C6AA C9AA S6 118.9(7)
C6AA C9AA C14 120.4(9)
C14 C9AA S6 120.4(7)
C9AA C6AA H6AA 119.2
C9AA C6AA C15 121.6(9)
C15 C6AA H6AA 119.2
C9AA C14 C5 121.7(9)
C0BA C14 C9AA 116.2(9)
C0BA C14 C5 122.1(9)
C14 C0BA H0BA 118.3
C2 C0BA C14 123.4(9)
C2 C0BA H0BA 118.3
C18 C2CA H2CA 121.1
C3BA C2CA H2CA 121.1
C3BA C2CA C18 117.8(9)
C4 C10 S1 119.3(8)
C4 C10 C9 119.3(9)
C9 C10 S1 121.2(7)
S1 C12 H12 107.0
C5BA C12 S1 110.8(6)
C5BA C12 H12 107.0
C16 C12 S1 111.2(6)
C16 C12 H12 107.0
C16 C12 C5BA 113.3(7)
C3BA C5BA C12 121.8(8)
C3BA C5BA C0CA 117.1(9)
C0CA C5BA C12 121.1(8)
C12 C16 H16 117.9
C13 C16 C12 124.2(9)
C13 C16 H16 117.9
C2CA C18 Br3 118.2(7)
C1BA C18 Br3 120.3(7)
C1BA C18 C2CA 121.5(9)
C2CA C3BA H3BA 118.6
C5BA C3BA C2CA 122.8(9)
C5BA C3BA H3BA 118.6
C0BA C2 H2 120.7
C0BA C2 C15 118.7(10)
C15 C2 H2 120.7
C18 C1BA H1BA 120.7
C0CA C1BA C18 118.5(9)
C0CA C1BA H1BA 120.7
S6 C2BA H2BA 107.1
C8AA C2BA S6 111.6(6)
C8AA C2BA H2BA 107.1
C1 C2BA S6 110.1(7)
C1 C2BA C8AA 113.6(8)
C1 C2BA H2BA 107.1
C6AA C15 H15 120.2
C2 C15 C6AA 119.7(10)
C2 C15 H15 120.2
S4 C19 H19 106.6
C3AA C19 S4 112.5(6)
C3AA C19 H19 106.6
C4CA C19 S4 110.8(6)
C4CA C19 C3AA 113.3(8)
C4CA C19 H19 106.6
C8BA C20 H20 119.5
C3AA C20 C8BA 121.0(9)
C3AA C20 H20 119.5
C7 C1CA H1CA 120.5
C7 C1CA C8 118.9(9)
C8 C1CA H1CA 120.5
C5BA C0CA H0CA 118.9
C1BA C0CA C5BA 122.1(9)
C1BA C0CA H0CA 118.9
C10 C4 H4 119.2
C10 C4 C7 121.6(9)
C7 C4 H4 119.2
C1CA C7 C4 119.7(9)
C1CA C7 H7 120.2
C4 C7 H7 120.2
C1CA C8 H8 118.6
C1CA C8 C9 122.9(9)
C9 C8 H8 118.6
C10 C9 C13 120.5(9)
C8 C9 C10 117.5(9)
C8 C9 C13 122.0(9)
C16 C13 C9 126.4(9)
C16 C13 H13 116.8
C9 C13 H13 116.8
C2BA C1 H1 117.0
C5 C1 C2BA 125.9(10)
C5 C1 H1 117.0
C2AA C3 C4BA 118.7(9)
C2AA C3 H3 120.7
C4BA C3 H3 120.7
C9BA C3CA C1AA 122.4(9)
C9BA C3CA H3CA 118.8
C1AA C3CA H3CA 118.8
C14 C5 H5 117.7
C1 C5 C14 124.6(10)
C1 C5 H5 117.7
C11 C4CA C19 125.4(9)
C11 C4CA H4CA 117.3
C19 C4CA H4CA 117.3

loop_
_geom_bond_atom_site_label_1
_geom_bond_atom_site_label_2
_geom_bond_distance
Br1 C5AA 1.914(9)
Br2 C2AA 1.902(9)
Br3 C18 1.901(9)
S4 C7BA 1.752(9)
S4 C19 1.848(9)
S6 C9AA 1.764(9)
S6 C2BA 1.832(10)
C2AA C4AA 1.379(11)
C2AA C3 1.375(12)
C4AA H4AA 0.9300
C4AA C17 1.396(12)
C7BA C9BA 1.419(11)
C7BA C7AA 1.395(11)
C9BA C11 1.469(11)
C9BA C3CA 1.383(11)
C1AA H1AA 0.9300
C1AA C0AA 1.373(13)
C1AA C3CA 1.395(12)
C0AA H0AA 0.9300
C0AA C7AA 1.379(11)
C7AA H7AA 0.9300
S1 C10 1.755(9)
S1 C12 1.855(9)
C17 H17 0.9300
C17 C8AA 1.385(12)
C8AA C4BA 1.395(12)
C8AA C2BA 1.514(12)
C4BA H4BA 0.9300
C4BA C3 1.387(11)
C6BA H6BA 0.9300
C6BA C5AA 1.374(11)
C6BA C6 1.380(12)
C5AA C8BA 1.367(12)
C8BA H8BA 0.9300
C8BA C20 1.397(11)
C11 H11 0.9300
C11 C4CA 1.307(11)
C6 H6 0.9300
C6 C3AA 1.369(12)
C3AA C19 1.516(12)
C3AA C20 1.376(11)
C9AA C6AA 1.375(11)
C9AA C14 1.412(12)
C6AA H6AA 0.9300
C6AA C15 1.388(12)
C14 C0BA 1.408(12)
C14 C5 1.441(12)
C0BA H0BA 0.9300
C0BA C2 1.379(13)
C2CA H2CA 0.9300
C2CA C18 1.389(11)
C2CA C3BA 1.389(11)
C10 C4 1.371(12)
C10 C9 1.423(12)
C12 H12 0.9800
C12 C5BA 1.498(12)
C12 C16 1.495(11)
C5BA C3BA 1.383(12)
C5BA C0CA 1.394(11)
C16 H16 0.9300
C16 C13 1.332(12)
C18 C1BA 1.385(12)
C3BA H3BA 0.9300
C2 H2 0.9300
C2 C15 1.381(13)
C1BA H1BA 0.9300
C1BA C0CA 1.384(12)
C2BA H2BA 0.9800
C2BA C1 1.503(13)
C15 H15 0.9300
C19 H19 0.9800
C19 C4CA 1.505(12)
C20 H20 0.9300
C1CA H1CA 0.9300
C1CA C7 1.378(12)
C1CA C8 1.379(12)
C0CA H0CA 0.9300
C4 H4 0.9300
C4 C7 1.389(12)
C7 H7 0.9300
C8 H8 0.9300
C8 C9 1.380(12)
C9 C13 1.457(12)
C13 H13 0.9300
C1 H1 0.9300
C1 C5 1.318(13)
C3 H3 0.9300
C3CA H3CA 0.9300
C5 H5 0.9300
C4CA H4CA 0.9300

loop_
_geom_torsion_atom_site_label_1
_geom_torsion_atom_site_label_2
_geom_torsion_atom_site_label_3
_geom_torsion_atom_site_label_4
_geom_torsion
Br1 C5AA C8BA C20 179.6(6)
Br2 C2AA C4AA C17 177.0(7)
Br2 C2AA C3 C4BA -176.1(7)
Br3 C18 C1BA C0CA -179.5(7)
S4 C7BA C9BA C11 0.3(12)
S4 C7BA C9BA C3CA -177.1(6)
S4 C7BA C7AA C0AA 174.5(7)
S4 C19 C4CA C11 -33.3(12)
S6 C9AA C6AA C15 173.0(7)
S6 C9AA C14 C0BA -174.0(6)
S6 C9AA C14 C5 5.4(12)
S6 C2BA C1 C5 -33.2(14)
C2AA C4AA C17 C8AA -0.4(14)
C4AA C2AA C3 C4BA 2.6(14)
C4AA C17 C8AA C4BA 1.4(14)
C4AA C17 C8AA C2BA -175.4(8)
C7BA S4 C19 C3AA -89.6(7)
C7BA S4 C19 C4CA 38.4(7)
C7BA C9BA C11 C4CA 15.6(14)
C7BA C9BA C3CA C1AA 0.2(13)
C9BA C7BA C7AA C0AA -4.3(13)
C9BA C11 C4CA C19 4.3(16)
C1AA C0AA C7AA C7BA 5.2(14)
C0AA C1AA C3CA C9BA 0.7(13)
C7AA C7BA C9BA C11 179.0(8)
C7AA C7BA C9BA C3CA 1.6(13)
S1 C10 C4 C7 175.8(7)
S1 C10 C9 C8 -176.6(6)
S1 C10 C9 C13 1.1(12)
S1 C12 C5BA C3BA 81.8(10)
S1 C12 C5BA C0CA -100.3(9)
S1 C12 C16 C13 -32.5(11)
C17 C8AA C4BA C3 -0.4(15)
C17 C8AA C2BA S6 88.8(10)
C17 C8AA C2BA C1 -36.3(13)
C8AA C4BA C3 C2AA -1.6(14)
C8AA C2BA C1 C5 92.8(13)
C4BA C8AA C2BA S6 -87.9(10)
C4BA C8AA C2BA C1 147.0(9)
C6BA C5AA C8BA C20 -1.9(14)
C6BA C6 C3AA C19 179.8(8)
C6BA C6 C3AA C20 2.6(14)
C5AA C6BA C6 C3AA -2.4(14)
C5AA C8BA C20 C3AA 2.1(13)
C11 C9BA C3CA C1AA -177.1(8)
C6 C6BA C5AA Br1 -179.4(7)
C6 C6BA C5AA C8BA 2.1(14)
C6 C3AA C19 S4 81.8(10)
C6 C3AA C19 C4CA -44.9(12)
C6 C3AA C20 C8BA -2.4(14)
C3AA C19 C4CA C11 94.3(11)
C9AA S6 C2BA C8AA -86.1(7)
C9AA S6 C2BA C1 41.0(7)
C9AA C6AA C15 C2 1.1(14)
C9AA C14 C0BA C2 1.1(13)
C9AA C14 C5 C1 13.5(15)
C6AA C9AA C14 C0BA -0.3(12)
C6AA C9AA C14 C5 179.1(8)
C14 C9AA C6AA C15 -0.7(13)
C14 C0BA C2 C15 -0.8(14)
C0BA C14 C5 C1 -167.1(10)
C0BA C2 C15 C6AA -0.4(14)
C2CA C18 C1BA C0CA -2.7(14)
C10 S1 C12 C5BA -87.9(7)
C10 S1 C12 C16 39.1(7)
C10 C4 C7 C1CA 2.1(14)
C10 C9 C13 C16 15.7(14)
C12 S1 C10 C4 158.5(7)
C12 S1 C10 C9 -26.0(8)
C12 C5BA C3BA C2CA -179.5(8)
C12 C5BA C0CA C1BA -180.0(8)
C12 C16 C13 C9 3.3(15)
C5BA C12 C16 C13 93.1(11)
C16 C12 C5BA C3BA -44.0(12)
C16 C12 C5BA C0CA 133.8(9)
C18 C2CA C3BA C5BA -3.3(14)
C18 C1BA C0CA C5BA 2.1(14)
C3BA C2CA C18 Br3 -179.9(6)
C3BA C2CA C18 C1BA 3.3(14)
C3BA C5BA C0CA C1BA -2.0(14)
C2BA S6 C9AA C6AA 155.8(7)
C2BA S6 C9AA C14 -30.5(8)
C2BA C8AA C4BA C3 176.4(9)
C2BA C1 C5 C14 3.5(18)
C19 S4 C7BA C9BA -25.1(8)
C19 S4 C7BA C7AA 156.2(7)
C19 C3AA C20 C8BA -179.6(8)
C20 C3AA C19 S4 -101.0(9)
C20 C3AA C19 C4CA 132.3(9)
C1CA C8 C9 C10 -0.3(14)
C1CA C8 C9 C13 -178.0(9)
C0CA C5BA C3BA C2CA 2.6(14)
C4 C10 C9 C8 -1.1(13)
C4 C10 C9 C13 176.6(8)
C7 C1CA C8 C9 2.6(15)
C8 C1CA C7 C4 -3.4(14)
C8 C9 C13 C16 -166.7(9)
C9 C10 C4 C7 0.2(13)
C3 C2AA C4AA C17 -1.6(14)
C3CA C9BA C11 C4CA -167.2(9)
C3CA C1AA C0AA C7AA -3.3(14)
C5 C14 C0BA C2 -178.3(9)

loop_
_exptl_oxdiff_crystal_face_indexfrac_h
_exptl_oxdiff_crystal_face_indexfrac_k
_exptl_oxdiff_crystal_face_indexfrac_l
_exptl_oxdiff_crystal_face_x
_exptl_oxdiff_crystal_face_y
_exptl_oxdiff_crystal_face_z
-0.8328 15.1609 15.9792 -0.7071 0.0941 0.7008
12.9693 8.9207 0.8306 -0.9432 0.1239 -0.3083
0.2050 -15.2373 -15.6573 0.7354 -0.0978 -0.6705
15.0097 2.0113 -7.0549 -0.6863 0.0995 -0.7123
-15.0097 -2.0113 7.0549 0.6863 -0.0995 0.7123
-3.9753 -14.9840 -12.9181 0.8869 -0.1214 -0.4374
-1.9971 -7.0782 36.8718 0.3943 0.8876 0.2051
1.9971 7.0782 -36.8718 -0.3943 -0.8876 -0.2051
